data_4107392
loop_
_publ_author_name
'Matthew B. Boxer'
'Matsujiro Akakura'
'Hisashi Yamamoto'

_publ_section_title
;
 Ketone Super Silyl Enol Ethers in Sequential Reactions:
 Diastereoselective Generation of Tertiary Carbinols in One Pot
;
_journal_name_full 'Journal of the American Chemical Society'
_journal_page_first 1580
_journal_page_last 1582
_journal_paper_doi 10.1021/ja7102586
_journal_volume 130
_journal_year 2008
_chemical_formula_sum 'C25 H24 N2 O7.25'
_chemical_formula_weight 468.46
_chemical_name_systematic
; 
 ? 
;
_space_group_IT_number 14
_symmetry_cell_setting monoclinic
_symmetry_space_group_name_Hall '-P 2ybc'
_symmetry_space_group_name_H-M 'P 1 21/c 1'
_atom_sites_solution_hydrogens geom
_atom_sites_solution_primary direct
_atom_sites_solution_secondary difmap
_audit_creation_method SHELXL-97
_cell_angle_alpha 90.00
_cell_angle_beta 114.475(12)
_cell_angle_gamma 90.00
_cell_formula_units_Z 4
_cell_length_a 12.966(4)
_cell_length_b 7.848(2)
_cell_length_c 24.942(5)
_cell_measurement_temperature 100(2)
_cell_volume 2310.0(11)
_computing_structure_refinement 'SHELXL-97 (Sheldrick, 1997)'
_computing_structure_solution 'SHELXS-97 (Sheldrick, 1990)'
_diffrn_ambient_temperature 100(2)
_diffrn_measured_fraction_theta_full 0.972
_diffrn_measured_fraction_theta_max 0.972
_diffrn_radiation_monochromator graphite
_diffrn_radiation_source 'fine-focus sealed tube'
_diffrn_radiation_type MoK\a
_diffrn_radiation_wavelength 0.71073
_diffrn_reflns_av_R_equivalents 0.0373
_diffrn_reflns_av_sigmaI/netI 0.0368
_diffrn_reflns_limit_h_max 17
_diffrn_reflns_limit_h_min -17
_diffrn_reflns_limit_k_max 10
_diffrn_reflns_limit_k_min -10
_diffrn_reflns_limit_l_max 33
_diffrn_reflns_limit_l_min -32
_diffrn_reflns_number 26456
_diffrn_reflns_theta_full 28.30
_diffrn_reflns_theta_max 28.30
_diffrn_reflns_theta_min 1.73
_exptl_absorpt_coefficient_mu 0.100
_exptl_crystal_density_diffrn 1.347
_exptl_crystal_F_000 984
_refine_diff_density_max 0.439
_refine_diff_density_min -0.275
_refine_diff_density_rms 0.049
_refine_ls_extinction_method none
_refine_ls_goodness_of_fit_ref 1.025
_refine_ls_hydrogen_treatment mixed
_refine_ls_matrix_type full
_refine_ls_number_parameters 341
_refine_ls_number_reflns 5588
_refine_ls_number_restraints 0
_refine_ls_restrained_S_all 1.025
_refine_ls_R_factor_all 0.0695
_refine_ls_R_factor_gt 0.0527
_refine_ls_shift/su_max 0.001
_refine_ls_shift/su_mean 0.000
_refine_ls_structure_factor_coef Fsqd
_refine_ls_weighting_details 'calc w=1/[\s^2^(Fo^2^)+(0.0718P)^2^+0.4557P] where P=(Fo^2^+2Fc^2^)/3'
_refine_ls_weighting_scheme calc
_refine_ls_wR_factor_gt 0.1317
_refine_ls_wR_factor_ref 0.1397
_reflns_number_gt 4302
_reflns_number_total 5588
_reflns_threshold_expression >2sigma(I)
_cod_data_source_file ja7102586-file003.cif
_cod_data_source_block boxer24s
_cod_original_cell_volume 2310.0(10)
_cod_database_code 4107392

loop_
_symmetry_equiv_pos_as_xyz
'x, y, z'
'-x, y+1/2, -z+1/2'
'-x, -y, -z'
'x, -y-1/2, z-1/2'

loop_
_atom_site_label
_atom_site_type_symbol
_atom_site_fract_x
_atom_site_fract_y
_atom_site_fract_z
_atom_site_U_iso_or_equiv
_atom_site_adp_type
_atom_site_occupancy
_atom_site_symmetry_multiplicity
_atom_site_calc_flag
_atom_site_refinement_flags
O1 O 0.93383(11) 1.43256(18) 0.77377(6) 0.0427(4) Uani 1 1 d .
O2 O 1.10969(11) 1.50560(18) 0.80388(7) 0.0458(4) Uani 1 1 d .
O3 O 1.39886(10) 1.07183(17) 0.88572(6) 0.0356(3) Uani 1 1 d .
O4 O 1.35846(10) 0.84089(16) 0.92096(6) 0.0352(3) Uani 1 1 d .
O5 O 0.97021(12) 0.7278(2) 0.89731(8) 0.0645(5) Uani 1 1 d .
O6 O 0.83579(9) 0.91308(16) 0.84063(5) 0.0313(3) Uani 1 1 d .
O7 O 0.88145(10) 1.04047(18) 0.95750(6) 0.0420(4) Uani 1 1 d .
H7 H 0.9039 0.9619 0.9421 0.002(4) Uiso 1 1 d R
N1 N 1.03516(12) 1.4026(2) 0.79909(7) 0.0327(3) Uani 1 1 d .
N2 N 1.33190(11) 0.97562(18) 0.89386(6) 0.0276(3) Uani 1 1 d .
C1 C 1.13418(13) 0.9160(2) 0.87571(7) 0.0275(4) Uani 1 1 d .
H1 H 1.1569 0.8062 0.8925 0.034(5) Uiso 1 1 d R
C2 C 1.21188(13) 1.0272(2) 0.87010(7) 0.0244(3) Uani 1 1 d .
C3 C 1.18254(13) 1.1869(2) 0.84528(7) 0.0255(3) Uani 1 1 d .
H3 H 1.2373 1.2619 0.8421 0.027(5) Uiso 1 1 d R
C4 C 1.07003(14) 1.2325(2) 0.82529(7) 0.0263(3) Uani 1 1 d .
C5 C 0.98904(13) 1.1278(2) 0.83037(7) 0.0268(4) Uani 1 1 d .
H5 H 0.9124 1.1637 0.8165 0.029(5) Uiso 1 1 d R
C6 C 1.02223(13) 0.9684(2) 0.85627(7) 0.0283(4) Uani 1 1 d .
C7 C 0.94077(15) 0.8540(2) 0.86734(9) 0.0357(4) Uani 1 1 d .
C8 C 0.74595(13) 0.8377(2) 0.85431(7) 0.0269(4) Uani 1 1 d .
H8 H 0.7781 0.7458 0.8845 0.026(5) Uiso 1 1 d R
C9 C 0.65765(14) 0.7624(2) 0.79709(7) 0.0280(4) Uani 1 1 d .
H9 H 0.6257 0.8579 0.7684 0.023(4) Uiso 1 1 d R
C10 C 0.71099(17) 0.6343(3) 0.77005(9) 0.0421(5) Uani 1 1 d .
H10A H 0.7418 0.5382 0.7971 0.058(7) Uiso 1 1 d R
H10B H 0.7722 0.6897 0.7631 0.047(6) Uiso 1 1 d R
H10C H 0.6533 0.5929 0.7326 0.054(7) Uiso 1 1 d R
C11 C 0.56158(13) 0.6845(2) 0.80845(7) 0.0242(3) Uani 1 1 d .
C12 C 0.57998(15) 0.5557(2) 0.84968(8) 0.0302(4) Uani 1 1 d .
H12 H 0.6540 0.5102 0.8699 0.030(5) Uiso 1 1 d R
C13 C 0.49195(16) 0.4927(2) 0.86172(8) 0.0345(4) Uani 1 1 d .
H13 H 0.5059 0.4046 0.8900 0.041(6) Uiso 1 1 d R
C14 C 0.38401(15) 0.5578(2) 0.83260(8) 0.0349(4) Uani 1 1 d .
H14 H 0.3239 0.5163 0.8414 0.044(6) Uiso 1 1 d R
C15 C 0.36371(15) 0.6833(2) 0.79080(9) 0.0353(4) Uani 1 1 d .
H15 H 0.2893 0.7272 0.7703 0.052(6) Uiso 1 1 d R
C16 C 0.45162(14) 0.7455(2) 0.77847(8) 0.0295(4) Uani 1 1 d .
H16 H 0.4366 0.8308 0.7492 0.033(5) Uiso 1 1 d R
C17 C 0.70078(13) 0.9817(2) 0.87904(7) 0.0256(3) Uani 1 1 d .
H17A H 0.6206 0.9573 0.8706 0.023(4) Uiso 1 1 d R
H17B H 0.7023 1.0880 0.8580 0.025(4) Uiso 1 1 d R
C18 C 0.76569(14) 1.0126(2) 0.94568(7) 0.0304(4) Uani 1 1 d .
C19 C 0.7203(2) 1.1746(2) 0.96288(8) 0.0437(5) Uani 1 1 d .
H19A H 0.7610 1.1940 1.0053 0.065(7) Uiso 1 1 d R
H19B H 0.6392 1.1610 0.9529 0.077(9) Uiso 1 1 d R
H19C H 0.7316 1.2722 0.9414 0.057(7) Uiso 1 1 d R
C20 C 0.75219(14) 0.8570(2) 0.97946(7) 0.0266(4) Uani 1 1 d .
C21 C 0.83991(15) 0.7423(2) 1.00738(7) 0.0304(4) Uani 1 1 d .
H21 H 0.9124 0.7624 1.0077 0.035(5) Uiso 1 1 d R
C22 C 0.82222(17) 0.5978(2) 1.03508(8) 0.0357(4) Uani 1 1 d .
H22 H 0.8825 0.5198 1.0539 0.052(6) Uiso 1 1 d R
C23 C 0.71739(17) 0.5677(2) 1.03529(8) 0.0360(4) Uani 1 1 d .
H23 H 0.7056 0.4693 1.0542 0.050(6) Uiso 1 1 d R
C24 C 0.63007(16) 0.6809(2) 1.00795(8) 0.0347(4) Uani 1 1 d .
H24 H 0.5580 0.6610 1.0082 0.053(6) Uiso 1 1 d R
C25 C 0.64707(14) 0.8239(2) 0.98008(7) 0.0303(4) Uani 1 1 d .
H25 H 0.5861 0.9007 0.9611 0.047(6) Uiso 1 1 d R
O8 O 0.1275(7) 0.8999(11) 0.5854(6) 0.087(5) Uani 0.196(6) 1 d P

loop_
_atom_site_aniso_label
_atom_site_aniso_U_11
_atom_site_aniso_U_22
_atom_site_aniso_U_33
_atom_site_aniso_U_23
_atom_site_aniso_U_13
_atom_site_aniso_U_12
O1 0.0237(7) 0.0428(8) 0.0609(9) 0.0192(7) 0.0170(6) 0.0074(6)
O2 0.0308(7) 0.0389(8) 0.0642(9) 0.0178(7) 0.0161(7) -0.0060(6)
O3 0.0205(6) 0.0395(7) 0.0481(8) 0.0031(6) 0.0156(6) -0.0036(5)
O4 0.0234(6) 0.0334(7) 0.0469(7) 0.0060(6) 0.0125(6) 0.0033(5)
O5 0.0306(8) 0.0644(11) 0.1063(13) 0.0566(10) 0.0361(8) 0.0176(7)
O6 0.0193(6) 0.0352(7) 0.0408(7) 0.0137(5) 0.0140(5) -0.0009(5)
O7 0.0282(7) 0.0452(8) 0.0448(8) 0.0077(6) 0.0074(6) -0.0113(6)
N1 0.0256(8) 0.0339(8) 0.0393(8) 0.0084(6) 0.0142(7) -0.0004(6)
N2 0.0192(7) 0.0328(8) 0.0311(7) -0.0022(6) 0.0107(6) -0.0010(6)
C1 0.0229(8) 0.0321(9) 0.0279(8) 0.0053(7) 0.0109(7) 0.0005(7)
C2 0.0179(8) 0.0317(9) 0.0237(8) -0.0017(6) 0.0086(6) -0.0011(6)
C3 0.0195(8) 0.0309(9) 0.0266(8) -0.0027(7) 0.0101(6) -0.0059(7)
C4 0.0231(8) 0.0293(9) 0.0255(8) 0.0028(7) 0.0092(7) 0.0002(7)
C5 0.0185(8) 0.0344(9) 0.0273(8) 0.0056(7) 0.0092(6) 0.0006(7)
C6 0.0204(8) 0.0357(9) 0.0290(8) 0.0057(7) 0.0105(7) -0.0018(7)
C7 0.0228(9) 0.0385(10) 0.0486(11) 0.0172(9) 0.0178(8) 0.0032(7)
C8 0.0202(8) 0.0282(9) 0.0347(9) 0.0092(7) 0.0138(7) -0.0014(6)
C9 0.0276(9) 0.0288(9) 0.0322(8) 0.0045(7) 0.0169(7) -0.0020(7)
C10 0.0457(12) 0.0423(11) 0.0548(12) -0.0060(10) 0.0371(10) -0.0076(9)
C11 0.0248(8) 0.0232(8) 0.0271(8) -0.0034(6) 0.0134(7) -0.0040(6)
C12 0.0260(9) 0.0288(9) 0.0362(9) 0.0028(7) 0.0134(7) -0.0026(7)
C13 0.0395(10) 0.0326(10) 0.0361(9) 0.0009(8) 0.0203(8) -0.0112(8)
C14 0.0317(10) 0.0334(10) 0.0482(11) -0.0123(8) 0.0251(9) -0.0140(8)
C15 0.0236(9) 0.0328(10) 0.0476(11) -0.0096(8) 0.0129(8) -0.0041(7)
C16 0.0277(9) 0.0266(9) 0.0321(9) -0.0014(7) 0.0103(7) -0.0033(7)
C17 0.0210(8) 0.0232(8) 0.0292(8) 0.0060(6) 0.0069(7) -0.0017(6)
C18 0.0250(8) 0.0286(9) 0.0299(8) 0.0049(7) 0.0038(7) -0.0080(7)
C19 0.0662(15) 0.0237(9) 0.0342(10) 0.0015(8) 0.0136(10) -0.0050(9)
C20 0.0279(8) 0.0224(8) 0.0232(8) 0.0001(6) 0.0044(6) -0.0043(7)
C21 0.0281(9) 0.0324(9) 0.0297(8) 0.0015(7) 0.0109(7) -0.0003(7)
C22 0.0482(11) 0.0261(9) 0.0306(9) 0.0046(7) 0.0140(8) 0.0099(8)
C23 0.0566(12) 0.0240(9) 0.0319(9) -0.0013(7) 0.0229(9) -0.0084(8)
C24 0.0367(10) 0.0356(10) 0.0341(9) -0.0052(8) 0.0169(8) -0.0118(8)
C25 0.0268(9) 0.0287(9) 0.0307(8) -0.0011(7) 0.0073(7) -0.0030(7)
O8 0.048(6) 0.049(6) 0.182(12) -0.058(6) 0.065(7) -0.017(4)

loop_
_atom_type_symbol
_atom_type_description
_atom_type_scat_dispersion_real
_atom_type_scat_dispersion_imag
_atom_type_scat_source
C C 0.0033 0.0016 'International Tables Vol C Tables 4.2.6.8 and 6.1.1.4'
H H 0.0000 0.0000 'International Tables Vol C Tables 4.2.6.8 and 6.1.1.4'
N N 0.0061 0.0033 'International Tables Vol C Tables 4.2.6.8 and 6.1.1.4'
O O 0.0106 0.0060 'International Tables Vol C Tables 4.2.6.8 and 6.1.1.4'

loop_
_geom_angle_atom_site_label_1
_geom_angle_atom_site_label_2
_geom_angle_atom_site_label_3
_geom_angle
C7 O6 C8 119.37(13)
O1 N1 O2 123.95(16)
O1 N1 C4 118.05(14)
O2 N1 C4 118.00(14)
O4 N2 O3 124.40(14)
O4 N2 C2 117.88(13)
O3 N2 C2 117.72(14)
C2 C1 C6 118.55(16)
C3 C2 C1 122.78(15)
C3 C2 N2 118.60(14)
C1 C2 N2 118.56(15)
C4 C3 C2 116.84(15)
C3 C4 C5 122.95(16)
C3 C4 N1 118.66(15)
C5 C4 N1 118.36(15)
C4 C5 C6 118.48(15)
C1 C6 C5 120.38(15)
C1 C6 C7 118.27(16)
C5 C6 C7 121.24(15)
O5 C7 O6 126.49(16)
O5 C7 C6 122.80(16)
O6 C7 C6 110.70(15)
O6 C8 C17 105.75(13)
O6 C8 C9 107.33(13)
C17 C8 C9 113.64(14)
C11 C9 C10 112.00(15)
C11 C9 C8 109.66(13)
C10 C9 C8 111.42(15)
C12 C11 C16 118.09(15)
C12 C11 C9 121.94(15)
C16 C11 C9 119.94(15)
C13 C12 C11 121.02(17)
C14 C13 C12 120.00(17)
C15 C14 C13 119.81(16)
C14 C15 C16 120.16(17)
C15 C16 C11 120.88(17)
C8 C17 C18 115.20(14)
O7 C18 C20 111.07(14)
O7 C18 C19 107.99(15)
C20 C18 C19 111.19(15)
O7 C18 C17 107.82(14)
C20 C18 C17 109.38(13)
C19 C18 C17 109.31(14)
C21 C20 C25 118.33(16)
C21 C20 C18 122.32(15)
C25 C20 C18 119.27(15)
C20 C21 C22 120.40(17)
C23 C22 C21 120.32(17)
C24 C23 C22 119.72(17)
C23 C24 C25 120.14(17)
C24 C25 C20 121.09(17)

loop_
_geom_bond_atom_site_label_1
_geom_bond_atom_site_label_2
_geom_bond_distance
O1 N1 1.2218(19)
O2 N1 1.2271(19)
O3 N2 1.2294(18)
O4 N2 1.2250(19)
O5 C7 1.204(2)
O6 C7 1.327(2)
O6 C8 1.4675(18)
O7 C18 1.422(2)
N1 C4 1.473(2)
N2 C2 1.474(2)
C1 C2 1.383(2)
C1 C6 1.388(2)
C2 C3 1.380(2)
C3 C4 1.379(2)
C4 C5 1.380(2)
C5 C6 1.392(2)
C6 C7 1.496(2)
C8 C17 1.517(2)
C8 C9 1.530(2)
C9 C11 1.516(2)
C9 C10 1.527(2)
C11 C12 1.390(2)
C11 C16 1.392(2)
C12 C13 1.387(2)
C13 C14 1.380(3)
C14 C15 1.378(3)
C15 C16 1.387(2)
C17 C18 1.540(2)
C18 C20 1.534(2)
C18 C19 1.535(3)
C20 C21 1.390(2)
C20 C25 1.394(2)
C21 C22 1.395(3)
C22 C23 1.382(3)
C23 C24 1.377(3)
C24 C25 1.385(3)

loop_
_geom_torsion_atom_site_label_1
_geom_torsion_atom_site_label_2
_geom_torsion_atom_site_label_3
_geom_torsion_atom_site_label_4
_geom_torsion
C6 C1 C2 C3 -0.9(2)
C6 C1 C2 N2 176.49(14)
O4 N2 C2 C3 172.85(14)
O3 N2 C2 C3 -6.3(2)
O4 N2 C2 C1 -4.6(2)
O3 N2 C2 C1 176.16(15)
C1 C2 C3 C4 -0.6(2)
N2 C2 C3 C4 -177.95(14)
C2 C3 C4 C5 1.4(2)
C2 C3 C4 N1 179.31(14)
O1 N1 C4 C3 169.37(16)
O2 N1 C4 C3 -10.4(2)
O1 N1 C4 C5 -12.6(2)
O2 N1 C4 C5 167.60(16)
C3 C4 C5 C6 -0.7(3)
N1 C4 C5 C6 -178.64(15)
C2 C1 C6 C5 1.6(3)
C2 C1 C6 C7 -174.62(16)
C4 C5 C6 C1 -0.8(3)
C4 C5 C6 C7 175.27(16)
C8 O6 C7 O5 10.0(3)
C8 O6 C7 C6 -169.12(14)
C1 C6 C7 O5 7.7(3)
C5 C6 C7 O5 -168.5(2)
C1 C6 C7 O6 -173.19(16)
C5 C6 C7 O6 10.6(2)
C7 O6 C8 C17 119.40(17)
C7 O6 C8 C9 -118.97(17)
O6 C8 C9 C11 -179.24(13)
C17 C8 C9 C11 -62.70(18)
O6 C8 C9 C10 56.19(18)
C17 C8 C9 C10 172.74(14)
C10 C9 C11 C12 66.0(2)
C8 C9 C11 C12 -58.3(2)
C10 C9 C11 C16 -116.05(18)
C8 C9 C11 C16 119.72(17)
C16 C11 C12 C13 -1.6(3)
C9 C11 C12 C13 176.42(16)
C11 C12 C13 C14 0.0(3)
C12 C13 C14 C15 1.2(3)
C13 C14 C15 C16 -0.8(3)
C14 C15 C16 C11 -0.9(3)
C12 C11 C16 C15 2.1(3)
C9 C11 C16 C15 -176.01(15)
O6 C8 C17 C18 -86.08(16)
C9 C8 C17 C18 156.45(13)
C8 C17 C18 O7 55.85(18)
C8 C17 C18 C20 -65.05(18)
C8 C17 C18 C19 173.00(14)
O7 C18 C20 C21 -12.2(2)
C19 C18 C20 C21 -132.46(18)
C17 C18 C20 C21 106.72(18)
O7 C18 C20 C25 170.96(15)
C19 C18 C20 C25 50.7(2)
C17 C18 C20 C25 -70.2(2)
C25 C20 C21 C22 0.2(2)
C18 C20 C21 C22 -176.74(16)
C20 C21 C22 C23 -0.3(3)
C21 C22 C23 C24 0.1(3)
C22 C23 C24 C25 0.4(3)
C23 C24 C25 C20 -0.5(3)
C21 C20 C25 C24 0.3(3)
C18 C20 C25 C24 177.27(15)
